data_7003490
loop_
_publ_author_name
'Durand, J\'er\^ome'
'Zangrando, Ennio'
'Carfagna, Carla'
'Milani, Barbara'

_publ_section_title
;
 New atropisomeric N--N ligands for CO/vinyl arene copolymerization
 reaction
;
_journal_issue 16
_journal_name_full 'Dalton Transactions'
_journal_page_first 2171
_journal_page_last 2182
_journal_paper_doi 10.1039/b716656g
_journal_year 2008
_chemical_formula_moiety 'C28 H28 N4 O4 Pd 2+, 2(P F6 1-)'
_chemical_formula_sum 'C28 H28 F12 N4 O4 P2 Pd'
_chemical_formula_weight 880.88
_chemical_name_common
;
bis-((S,S)-3,3-(2,3-butylenedioxy))-2,2-bipyridine)-
palladium(ii) bis(hexafluorophosphate)
;
_chemical_name_systematic
;
bis-[(S,S)-3,3-(2,3-butylenedioxy)]-2,2-bipyridine)-palladium(II)
bis(hexafluorophosphate)
;
_space_group_IT_number 4
_symmetry_cell_setting monoclinic
_symmetry_space_group_name_Hall 'P 2yb'
_symmetry_space_group_name_H-M 'P 1 21 1'
_atom_sites_solution_hydrogens geom
_atom_sites_solution_primary direct
_atom_sites_solution_secondary difmap
_audit_creation_method SHELXL-97
_cell_angle_alpha 90.00
_cell_angle_beta 97.89(3)
_cell_angle_gamma 90.00
_cell_formula_units_Z 2
_cell_length_a 9.438(3)
_cell_length_b 10.834(4)
_cell_length_c 16.503(4)
_cell_measurement_temperature 293(2)
_cell_volume 1671.5(9)
_computing_cell_refinement 'Mosflm (Acta Cryst. D50, 760, 1994)'
_computing_data_collection 'Nonius Xpress'
_computing_data_reduction 'Scala (Acta Cryst. D50, 760, 1994)'
_computing_molecular_graphics 'Ortep3/windows (Farrugia,1997)'
_computing_publication_material 'Wingx 1.70.00 (Farrugia, 1999)'
_computing_structure_refinement 'SHELX97 (Sheldrick, 1998)'
_computing_structure_solution 'SHELX97 (Sheldrick, 1998)'
_diffrn_ambient_temperature 293(2)
_diffrn_measured_fraction_theta_full 0.935
_diffrn_measured_fraction_theta_max 0.935
_diffrn_measurement_device_type 'image plate dip1030'
_diffrn_measurement_method 'laser scanner'
_diffrn_radiation_monochromator graphite
_diffrn_radiation_source 'fine-focus sealed tube'
_diffrn_radiation_type Mok\a
_diffrn_radiation_wavelength 0.71073
_diffrn_reflns_av_R_equivalents 0.0310
_diffrn_reflns_av_sigmaI/netI 0.0561
_diffrn_reflns_limit_h_max 12
_diffrn_reflns_limit_h_min -12
_diffrn_reflns_limit_k_max 12
_diffrn_reflns_limit_k_min -13
_diffrn_reflns_limit_l_max 21
_diffrn_reflns_limit_l_min -21
_diffrn_reflns_number 17414
_diffrn_reflns_theta_full 27.10
_diffrn_reflns_theta_max 27.10
_diffrn_reflns_theta_min 2.36
_exptl_absorpt_coefficient_mu 0.759
_exptl_absorpt_correction_T_max 0.9134
_exptl_absorpt_correction_T_min 0.5881
_exptl_absorpt_correction_type refdelf
_exptl_absorpt_process_details
;
Parkin S,Moezzi B & Hope H, (1995) J. Appl. Cryst. 28, 53-56
Cubic fit to sin(theta)/lambda - 24 parameters
;
_exptl_crystal_colour yellow
_exptl_crystal_density_diffrn 1.750
_exptl_crystal_density_method 'not measured'
_exptl_crystal_F_000 880
_refine_diff_density_max 0.385
_refine_diff_density_min -0.645
_refine_diff_density_rms 0.062
_refine_ls_abs_structure_details 'Flack H D (1983), Acta Cryst. A39, 876-881'
_refine_ls_abs_structure_Flack -0.03(3)
_refine_ls_extinction_method none
_refine_ls_goodness_of_fit_ref 1.035
_refine_ls_hydrogen_treatment constr
_refine_ls_matrix_type full
_refine_ls_number_parameters 460
_refine_ls_number_reflns 6437
_refine_ls_number_restraints 1
_refine_ls_restrained_S_all 1.051
_refine_ls_R_factor_all 0.0508
_refine_ls_R_factor_gt 0.0412
_refine_ls_shift/su_max 0.001
_refine_ls_shift/su_mean 0.000
_refine_ls_structure_factor_coef Fsqd
_refine_ls_weighting_details 'calc w=1/[\s^2^(Fo^2^)+(0.0479P)^2^+0.8580P] where P=(Fo^2^+2Fc^2^)/3'
_refine_ls_weighting_scheme calc
_refine_ls_wR_factor_gt 0.1052
_refine_ls_wR_factor_ref 0.1140
_reflns_number_gt 5558
_reflns_number_total 6437
_reflns_threshold_expression >2sigma(I)
_cod_data_source_file b716656g.txt
_cod_data_source_block 2c
_cod_original_sg_symbol_H-M 'P 21'
_cod_database_code 7003490

loop_
_symmetry_equiv_pos_as_xyz
'x, y, z'
'-x, y+1/2, -z'

loop_
_atom_site_label
_atom_site_type_symbol
_atom_site_fract_x
_atom_site_fract_y
_atom_site_fract_z
_atom_site_U_iso_or_equiv
_atom_site_adp_type
_atom_site_occupancy
_atom_site_symmetry_multiplicity
_atom_site_calc_flag
_atom_site_refinement_flags
_atom_site_disorder_assembly
_atom_site_disorder_group
Pd Pd 0.49915(4) 0.40252(7) 0.25609(2) 0.04988(11) Uani 1 1 d . . .
N1 N 0.3043(4) 0.4089(8) 0.2195(2) 0.0580(11) Uani 1 1 d . . .
N2 N 0.4053(5) 0.2507(5) 0.3095(3) 0.0609(12) Uani 1 1 d . . .
O1 O 0.0285(4) 0.1843(4) 0.1903(3) 0.0692(11) Uani 1 1 d . . .
O2 O 0.1875(6) 0.0077(5) 0.2356(5) 0.112(2) Uani 1 1 d . . .
C1 C 0.2424(9) 0.5085(8) 0.1964(5) 0.0624(19) Uani 1 1 d . . .
H1 H 0.2920 0.5828 0.2018 0.075 Uiso 1 1 calc R . .
C2 C 0.1124(8) 0.5061(9) 0.1658(5) 0.078(3) Uani 1 1 d . . .
H2 H 0.0631 0.5778 0.1484 0.094 Uiso 1 1 calc R . .
C3 C 0.0479(6) 0.3938(9) 0.1595(3) 0.0739(17) Uani 1 1 d . . .
H3 H -0.0460 0.3909 0.1335 0.089 Uiso 1 1 calc R . .
C4 C 0.1066(7) 0.2879(6) 0.1870(4) 0.0605(16) Uani 1 1 d . . .
C5 C 0.2375(8) 0.2952(7) 0.2194(4) 0.0546(16) Uani 1 1 d . . .
C6 C 0.3020(6) 0.2018(6) 0.2668(4) 0.0611(15) Uani 1 1 d . . .
C7 C 0.2635(8) 0.0783(7) 0.2817(5) 0.084(2) Uani 1 1 d . . .
C8 C 0.3073(9) 0.0191(8) 0.3497(6) 0.102(3) Uani 1 1 d . . .
H8 H 0.2732 -0.0584 0.3616 0.123 Uiso 1 1 calc R . .
C9 C 0.3959(9) 0.0741(9) 0.3956(6) 0.098(3) Uani 1 1 d . . .
H9 H 0.4311 0.0400 0.4461 0.118 Uiso 1 1 calc R . .
C10 C 0.4467(7) 0.1910(7) 0.3730(4) 0.0733(19) Uani 1 1 d . . .
H10 H 0.5187 0.2269 0.4095 0.088 Uiso 1 1 calc R . .
C21 C 0.0841(10) 0.1457(10) 0.0426(5) 0.119(3) Uani 1 1 d . . .
H21A H 0.1710 0.1925 0.0455 0.178 Uiso 1 1 calc R . .
H21B H 0.0039 0.1987 0.0257 0.178 Uiso 1 1 calc R . .
H21C H 0.0857 0.0799 0.0038 0.178 Uiso 1 1 calc R . .
C22 C 0.0703(8) 0.0899(8) 0.1297(4) 0.090(2) Uani 1 1 d . . .
H22 H -0.0050 0.0270 0.1223 0.108 Uiso 1 1 calc R . .
C23 C 0.2027(9) 0.0280(8) 0.1498(6) 0.098(3) Uani 1 1 d . . .
H23 H 0.2820 0.0849 0.1456 0.118 Uiso 1 1 calc R . .
C24 C 0.2297(12) -0.0977(10) 0.1073(8) 0.151(4) Uani 1 1 d . . .
H24A H 0.1436 -0.1460 0.1012 0.227 Uiso 1 1 calc R . .
H24B H 0.3046 -0.1421 0.1404 0.227 Uiso 1 1 calc R . .
H24C H 0.2575 -0.0820 0.0545 0.227 Uiso 1 1 calc R . .
N3 N 0.6963(4) 0.3974(7) 0.2940(2) 0.0520(10) Uani 1 1 d . . .
N4 N 0.5919(5) 0.5553(4) 0.2032(2) 0.0512(11) Uani 1 1 d . . .
O3 O 0.9043(4) 0.6360(4) 0.3792(3) 0.0735(13) Uani 1 1 d . . .
O4 O 0.8898(4) 0.7520(4) 0.2388(2) 0.0603(10) Uani 1 1 d . . .
C11 C 0.7586(9) 0.2978(7) 0.3216(5) 0.064(2) Uani 1 1 d . . .
H11 H 0.7170 0.2205 0.3115 0.077 Uiso 1 1 calc R . .
C12 C 0.8757(8) 0.3108(6) 0.3619(5) 0.0656(19) Uani 1 1 d . . .
H12 H 0.9325 0.2431 0.3793 0.079 Uiso 1 1 calc R . .
C13 C 0.9190(6) 0.4247(7) 0.3799(3) 0.0673(18) Uani 1 1 d . . .
H13 H 1.0026 0.4327 0.4166 0.081 Uiso 1 1 calc R . .
C14 C 0.8565(6) 0.5295(6) 0.3515(4) 0.0540(14) Uani 1 1 d . . .
C15 C 0.7504(7) 0.5105(6) 0.3005(4) 0.0464(14) Uani 1 1 d . . .
C16 C 0.7003(6) 0.6008(5) 0.2411(3) 0.0469(12) Uani 1 1 d . . .
C17 C 0.7676(6) 0.7109(5) 0.2117(3) 0.0519(12) Uani 1 1 d . . .
C18 C 0.7199(7) 0.7707(6) 0.1469(4) 0.0635(16) Uani 1 1 d . . .
H18 H 0.7599 0.8434 0.1305 0.076 Uiso 1 1 calc R . .
C19 C 0.6125(8) 0.7191(7) 0.1084(4) 0.0703(19) Uani 1 1 d . . .
H19 H 0.5711 0.7527 0.0589 0.084 Uiso 1 1 calc R . .
C20 C 0.5522(7) 0.6112(6) 0.1380(3) 0.0633(16) Uani 1 1 d . . .
H20 H 0.4737 0.5782 0.1049 0.076 Uiso 1 1 calc R . .
C25 C 0.8319(9) 0.8066(7) 0.4654(4) 0.090(2) Uani 1 1 d . . .
H25A H 0.8193 0.7469 0.5068 0.136 Uiso 1 1 calc R . .
H25B H 0.7621 0.8709 0.4657 0.136 Uiso 1 1 calc R . .
H25C H 0.9262 0.8413 0.4762 0.136 Uiso 1 1 calc R . .
C26 C 0.8137(7) 0.7461(6) 0.3848(4) 0.0652(16) Uani 1 1 d . . .
H26 H 0.7129 0.7246 0.3688 0.078 Uiso 1 1 calc R . .
C27 C 0.8713(7) 0.8273(6) 0.3126(4) 0.0678(16) Uani 1 1 d . . .
H27 H 0.9672 0.8558 0.3351 0.081 Uiso 1 1 calc R . .
C28 C 0.7786(11) 0.9401(6) 0.3046(5) 0.097(3) Uani 1 1 d . . .
H28A H 0.7984 0.9877 0.2583 0.146 Uiso 1 1 calc R . .
H28B H 0.7982 0.9890 0.3533 0.146 Uiso 1 1 calc R . .
H28C H 0.6799 0.9159 0.2969 0.146 Uiso 1 1 calc R . .
P1 P 0.6378(2) 0.1371(2) 0.07736(11) 0.0703(5) Uani 1 1 d . . .
P2 P 0.3390(2) 0.65890(17) 0.42447(9) 0.0645(4) Uani 1 1 d . . .
F1 F 0.5039(5) 0.2285(5) 0.0838(3) 0.1102(17) Uani 1 1 d . . .
F2 F 0.5401(6) 0.0300(5) 0.0514(4) 0.125(2) Uani 1 1 d . . .
F3 F 0.7685(5) 0.0449(5) 0.0722(3) 0.1016(15) Uani 1 1 d . . .
F4 F 0.7334(7) 0.2465(6) 0.1013(4) 0.145(3) Uani 1 1 d . . .
F5 F 0.5911(7) 0.1003(8) 0.1684(3) 0.154(3) Uani 1 1 d . . .
F6 F 0.6791(5) 0.1696(5) -0.0162(3) 0.1031(15) Uani 1 1 d . . .
F7 F 0.4779(6) 0.5747(6) 0.4171(3) 0.1105(17) Uani 1 1 d . . .
F8 F 0.2556(6) 0.5467(5) 0.3932(3) 0.1033(15) Uani 1 1 d . . .
F9 F 0.2050(5) 0.7452(5) 0.4284(3) 0.1041(16) Uani 1 1 d . . .
F10 F 0.4266(6) 0.7712(5) 0.4554(3) 0.1131(18) Uani 1 1 d . . .
F11 F 0.3870(6) 0.7014(5) 0.3328(3) 0.1109(17) Uani 1 1 d . . .
F12 F 0.2984(5) 0.6164(4) 0.5159(2) 0.0907(13) Uani 1 1 d . . .

loop_
_atom_site_aniso_label
_atom_site_aniso_U_11
_atom_site_aniso_U_22
_atom_site_aniso_U_33
_atom_site_aniso_U_23
_atom_site_aniso_U_13
_atom_site_aniso_U_12
Pd 0.04870(19) 0.04183(17) 0.05152(18) -0.0026(2) -0.02027(12) -0.00352(16)
N1 0.057(2) 0.053(3) 0.0557(19) 0.007(3) -0.0218(16) 0.011(4)
N2 0.050(3) 0.054(3) 0.071(3) 0.004(2) -0.020(2) -0.006(2)
O1 0.045(2) 0.084(3) 0.072(2) -0.011(2) -0.0158(17) -0.012(2)
O2 0.073(4) 0.055(3) 0.192(7) -0.020(3) -0.047(4) -0.021(2)
C1 0.060(4) 0.054(4) 0.068(4) 0.003(3) -0.013(3) -0.001(3)
C2 0.056(4) 0.085(5) 0.086(5) 0.007(4) -0.018(3) 0.015(4)
C3 0.048(3) 0.092(5) 0.073(3) 0.017(5) -0.021(2) -0.005(4)
C4 0.049(4) 0.075(4) 0.052(3) -0.006(3) -0.011(3) -0.005(3)
C5 0.047(3) 0.061(4) 0.051(3) -0.006(3) -0.011(3) -0.007(3)
C6 0.043(3) 0.056(3) 0.077(4) -0.001(2) -0.019(3) -0.007(3)
C7 0.054(4) 0.056(4) 0.129(6) 0.000(4) -0.029(4) -0.010(3)
C8 0.069(5) 0.065(5) 0.162(8) 0.046(5) -0.025(5) -0.004(4)
C9 0.078(6) 0.075(6) 0.129(7) 0.042(5) -0.033(5) -0.008(4)
C10 0.064(4) 0.074(4) 0.072(4) 0.019(3) -0.024(3) -0.010(3)
C21 0.121(6) 0.147(7) 0.085(5) -0.024(5) 0.000(4) -0.047(5)
C22 0.074(5) 0.107(6) 0.085(5) -0.038(4) -0.009(4) -0.028(4)
C23 0.067(4) 0.091(5) 0.131(6) -0.053(5) -0.006(4) -0.018(4)
C24 0.127(7) 0.118(7) 0.200(8) -0.076(7) -0.006(6) -0.025(6)
N3 0.052(2) 0.041(2) 0.0553(18) -0.008(3) -0.0203(15) -0.013(3)
N4 0.057(3) 0.041(2) 0.048(2) 0.0011(16) -0.0206(19) 0.000(2)
O3 0.063(3) 0.057(2) 0.084(3) -0.0108(19) -0.047(2) -0.0022(19)
O4 0.052(2) 0.055(2) 0.067(2) -0.0037(16) -0.0136(17) -0.0119(18)
C11 0.065(4) 0.046(4) 0.071(4) 0.015(3) -0.025(3) 0.001(3)
C12 0.058(4) 0.053(4) 0.076(4) 0.012(3) -0.025(3) 0.005(3)
C13 0.056(3) 0.075(5) 0.061(3) 0.011(3) -0.026(2) -0.001(3)
C14 0.045(3) 0.053(3) 0.057(3) 0.000(2) -0.016(2) -0.003(2)
C15 0.044(3) 0.040(3) 0.049(3) -0.001(2) -0.016(2) 0.000(2)
C16 0.046(3) 0.044(3) 0.045(2) -0.0021(18) -0.015(2) 0.004(2)
C17 0.054(3) 0.044(3) 0.053(3) 0.002(2) -0.009(2) -0.001(2)
C18 0.072(4) 0.041(3) 0.071(4) 0.011(2) -0.015(3) -0.007(3)
C19 0.065(4) 0.078(5) 0.060(4) 0.021(3) -0.017(3) 0.003(3)
C20 0.064(4) 0.063(4) 0.053(3) 0.009(2) -0.024(3) -0.002(3)
C25 0.114(6) 0.076(5) 0.069(4) -0.022(3) -0.031(4) -0.018(4)
C26 0.066(4) 0.060(4) 0.062(3) -0.007(2) -0.021(3) -0.006(3)
C27 0.068(4) 0.053(4) 0.074(4) -0.008(3) -0.020(3) -0.012(3)
C28 0.152(8) 0.045(4) 0.085(5) -0.007(3) -0.018(5) 0.010(4)
P1 0.0663(11) 0.0744(12) 0.0619(9) 0.0074(8) -0.0214(8) 0.0008(9)
P2 0.0686(11) 0.0608(10) 0.0583(8) -0.0062(7) -0.0122(7) -0.0013(8)
F1 0.093(3) 0.106(4) 0.118(4) -0.003(3) -0.032(3) 0.032(3)
F2 0.085(3) 0.088(4) 0.187(6) 0.001(3) -0.032(3) -0.026(3)
F3 0.086(3) 0.084(3) 0.122(4) 0.026(3) -0.033(3) 0.005(2)
F4 0.117(4) 0.115(5) 0.175(6) -0.047(4) -0.078(4) -0.006(4)
F5 0.151(5) 0.228(8) 0.078(3) 0.055(4) -0.006(3) 0.053(5)
F6 0.121(4) 0.105(4) 0.073(2) 0.018(2) -0.021(2) 0.001(3)
F7 0.095(3) 0.117(4) 0.109(4) -0.011(3) -0.025(3) 0.032(3)
F8 0.112(4) 0.083(3) 0.102(3) -0.014(2) -0.033(3) -0.018(3)
F9 0.081(3) 0.093(3) 0.127(4) -0.001(3) -0.024(3) 0.024(3)
F10 0.128(4) 0.084(3) 0.109(3) -0.005(2) -0.049(3) -0.034(3)
F11 0.143(4) 0.118(4) 0.066(2) 0.002(2) -0.006(3) -0.007(3)
F12 0.126(4) 0.074(3) 0.068(2) 0.0041(18) -0.003(2) -0.004(2)

loop_
_atom_type_symbol
_atom_type_description
_atom_type_scat_dispersion_real
_atom_type_scat_dispersion_imag
_atom_type_scat_source
C C 0.0033 0.0016 'International Tables Vol C Tables 4.2.6.8 and 6.1.1.4'
H H 0.0000 0.0000 'International Tables Vol C Tables 4.2.6.8 and 6.1.1.4'
N N 0.0061 0.0033 'International Tables Vol C Tables 4.2.6.8 and 6.1.1.4'
Pd Pd -0.9988 1.0072 'International Tables Vol C Tables 4.2.6.8 and 6.1.1.4'
P P 0.1023 0.0942 'International Tables Vol C Tables 4.2.6.8 and 6.1.1.4'
F F 0.0171 0.0103 'International Tables Vol C Tables 4.2.6.8 and 6.1.1.4'
O O 0.0106 0.0060 'International Tables Vol C Tables 4.2.6.8 and 6.1.1.4'

loop_
_geom_angle_atom_site_label_1
_geom_angle_atom_site_label_2
_geom_angle_atom_site_label_3
_geom_angle
_geom_angle_site_symmetry_1
_geom_angle_site_symmetry_3
_geom_angle_publ_flag
N1 Pd N3 179.4(4) . . ?
N1 Pd N2 73.3(3) . . ?
N3 Pd N2 106.8(2) . . ?
N1 Pd N4 106.5(3) . . ?
N3 Pd N4 73.4(2) . . ?
N2 Pd N4 179.5(2) . . ?
C1 N1 C5 124.7(5) . . ?
C1 N1 Pd 121.9(7) . . ?
C5 N1 Pd 113.5(5) . . ?
C6 N2 C10 112.7(6) . . ?
C6 N2 Pd 115.9(4) . . ?
C10 N2 Pd 130.7(5) . . ?
C4 O1 C22 109.9(5) . . ?
C7 O2 C23 112.3(7) . . ?
C2 C1 N1 119.3(9) . . ?
C1 C2 C3 116.7(8) . . ?
C4 C3 C2 125.9(5) . . ?
C5 C4 C3 115.1(7) . . ?
C5 C4 O1 122.4(7) . . ?
C3 C4 O1 121.9(6) . . ?
C4 C5 C6 121.4(7) . . ?
C4 C5 N1 118.0(6) . . ?
C6 C5 N1 119.4(6) . . ?
N2 C6 C5 105.2(6) . . ?
N2 C6 C7 120.3(6) . . ?
C5 C6 C7 133.8(6) . . ?
O2 C7 C8 108.3(8) . . ?
O2 C7 C6 128.1(7) . . ?
C8 C7 C6 123.6(7) . . ?
C9 C8 C7 114.0(8) . . ?
C8 C9 C10 120.3(8) . . ?
N2 C10 C9 127.2(7) . . ?
C23 C22 O1 117.7(5) . . ?
C23 C22 C21 102.4(8) . . ?
O1 C22 C21 113.7(8) . . ?
C22 C23 O2 95.6(6) . . ?
C22 C23 C24 119.9(7) . . ?
O2 C23 C24 110.3(9) . . ?
C11 N3 C15 126.6(5) . . ?
C11 N3 Pd 121.9(6) . . ?
C15 N3 Pd 110.6(5) . . ?
C16 N4 C20 112.1(5) . . ?
C16 N4 Pd 117.8(3) . . ?
C20 N4 Pd 130.1(4) . . ?
C14 O3 C26 124.3(4) . . ?
C17 O4 C27 106.2(5) . . ?
C12 C11 N3 115.7(7) . . ?
C11 C12 C13 117.5(6) . . ?
C12 C13 C14 127.4(5) . . ?
C15 C14 O3 126.7(6) . . ?
C15 C14 C13 112.1(6) . . ?
O3 C14 C13 121.1(5) . . ?
C14 C15 N3 118.5(6) . . ?
C14 C15 C16 121.3(6) . . ?
N3 C15 C16 119.5(5) . . ?
N4 C16 C15 104.5(5) . . ?
N4 C16 C17 121.8(4) . . ?
C15 C16 C17 132.2(5) . . ?
O4 C17 C18 108.5(6) . . ?
O4 C17 C16 126.0(5) . . ?
C18 C17 C16 124.8(5) . . ?
C19 C18 C17 111.4(6) . . ?
C18 C19 C20 122.0(6) . . ?
N4 C20 C19 127.7(6) . . ?
C25 C26 O3 114.8(5) . . ?
C25 C26 C27 114.2(6) . . ?
O3 C26 C27 97.8(5) . . ?
O4 C27 C28 120.3(5) . . ?
O4 C27 C26 112.8(5) . . ?
C28 C27 C26 104.8(6) . . ?
F2 P1 F4 178.4(4) . . ?
F2 P1 F3 87.2(3) . . ?
F4 P1 F3 93.8(3) . . ?
F2 P1 F1 92.1(3) . . ?
F4 P1 F1 86.9(3) . . ?
F3 P1 F1 178.8(3) . . ?
F2 P1 F5 81.1(4) . . ?
F4 P1 F5 100.0(4) . . ?
F3 P1 F5 101.5(3) . . ?
F1 P1 F5 77.5(3) . . ?
F2 P1 F6 96.4(3) . . ?
F4 P1 F6 82.6(4) . . ?
F3 P1 F6 78.7(3) . . ?
F1 P1 F6 102.3(3) . . ?
F5 P1 F6 177.4(4) . . ?
F8 P2 F10 178.6(4) . . ?
F8 P2 F9 96.3(3) . . ?
F10 P2 F9 85.0(3) . . ?
F8 P2 F7 84.8(3) . . ?
F10 P2 F7 93.9(3) . . ?
F9 P2 F7 177.4(3) . . ?
F8 P2 F12 85.0(3) . . ?
F10 P2 F12 95.7(3) . . ?
F9 P2 F12 80.9(3) . . ?
F7 P2 F12 101.6(3) . . ?
F8 P2 F11 96.0(3) . . ?
F10 P2 F11 83.3(3) . . ?
F9 P2 F11 100.9(3) . . ?
F7 P2 F11 76.6(3) . . ?
F12 P2 F11 177.8(3) . . ?

loop_
_geom_bond_atom_site_label_1
_geom_bond_atom_site_label_2
_geom_bond_distance
_geom_bond_site_symmetry_2
_geom_bond_publ_flag
Pd N1 1.856(4) . ?
Pd N3 1.880(4) . ?
Pd N2 2.116(5) . ?
Pd N4 2.116(5) . ?
N1 C1 1.261(11) . ?
N1 C5 1.384(11) . ?
N2 C6 1.241(7) . ?
N2 C10 1.247(7) . ?
O1 C4 1.348(8) . ?
O1 C22 1.520(9) . ?
O2 C7 1.237(8) . ?
O2 C23 1.458(11) . ?
C1 C2 1.261(11) . ?
C2 C3 1.358(12) . ?
C3 C4 1.327(10) . ?
C4 C5 1.280(9) . ?
C5 C6 1.369(9) . ?
C6 C7 1.417(10) . ?
C7 C8 1.309(11) . ?
C8 C9 1.206(12) . ?
C9 C10 1.422(11) . ?
C21 C22 1.581(12) . ?
C22 C23 1.418(11) . ?
C23 C24 1.568(12) . ?
N3 C11 1.283(10) . ?
N3 C15 1.326(10) . ?
N4 C16 1.227(6) . ?
N4 C20 1.246(7) . ?
O3 C14 1.300(7) . ?
O3 C26 1.477(8) . ?
O4 C17 1.260(6) . ?
O4 C27 1.497(7) . ?
C11 C12 1.217(10) . ?
C12 C13 1.321(10) . ?
C13 C14 1.335(9) . ?
C14 C15 1.233(8) . ?
C15 C16 1.420(8) . ?
C16 C17 1.464(8) . ?
C17 C18 1.278(8) . ?
C18 C19 1.251(9) . ?
C19 C20 1.416(9) . ?
C25 C26 1.470(8) . ?
C26 C27 1.633(9) . ?
C27 C28 1.497(10) . ?
P1 F2 1.507(5) . ?
P1 F4 1.509(6) . ?
P1 F3 1.598(5) . ?
P1 F1 1.621(5) . ?
P1 F5 1.671(6) . ?
P1 F6 1.681(5) . ?
P2 F8 1.501(5) . ?
P2 F10 1.520(5) . ?
P2 F9 1.581(5) . ?
P2 F7 1.615(6) . ?
P2 F12 1.672(5) . ?
P2 F11 1.701(5) . ?

loop_
_geom_torsion_atom_site_label_1
_geom_torsion_atom_site_label_2
_geom_torsion_atom_site_label_3
_geom_torsion_atom_site_label_4
_geom_torsion
_geom_torsion_site_symmetry_1
_geom_torsion_site_symmetry_2
_geom_torsion_site_symmetry_3
_geom_torsion_site_symmetry_4
_geom_torsion_publ_flag
N3 Pd N1 C1 54(37) . . . . ?
N2 Pd N1 C1 155.4(6) . . . . ?
N4 Pd N1 C1 -24.2(6) . . . . ?
N3 Pd N1 C5 -126(37) . . . . ?
N2 Pd N1 C5 -25.4(4) . . . . ?
N4 Pd N1 C5 155.0(4) . . . . ?
N1 Pd N2 C6 34.6(5) . . . . ?
N3 Pd N2 C6 -146.1(5) . . . . ?
N4 Pd N2 C6 95(23) . . . . ?
N1 Pd N2 C10 -155.8(8) . . . . ?
N3 Pd N2 C10 23.6(8) . . . . ?
N4 Pd N2 C10 -96(23) . . . . ?
C5 N1 C1 C2 -4.9(11) . . . . ?
Pd N1 C1 C2 174.2(6) . . . . ?
N1 C1 C2 C3 -0.4(13) . . . . ?
C1 C2 C3 C4 4.4(13) . . . . ?
C2 C3 C4 C5 -2.7(12) . . . . ?
C2 C3 C4 O1 168.9(8) . . . . ?
C22 O1 C4 C5 -76.2(9) . . . . ?
C22 O1 C4 C3 112.9(7) . . . . ?
C3 C4 C5 C6 164.7(7) . . . . ?
O1 C4 C5 C6 -6.8(12) . . . . ?
C3 C4 C5 N1 -2.5(10) . . . . ?
O1 C4 C5 N1 -174.0(6) . . . . ?
C1 N1 C5 C4 6.6(10) . . . . ?
Pd N1 C5 C4 -172.7(6) . . . . ?
C1 N1 C5 C6 -160.9(7) . . . . ?
Pd N1 C5 C6 19.9(8) . . . . ?
C10 N2 C6 C5 157.9(7) . . . . ?
Pd N2 C6 C5 -30.6(7) . . . . ?
C10 N2 C6 C7 -13.9(11) . . . . ?
Pd N2 C6 C7 157.6(6) . . . . ?
C4 C5 C6 N2 -158.4(7) . . . . ?
N1 C5 C6 N2 8.6(9) . . . . ?
C4 C5 C6 C7 11.9(14) . . . . ?
N1 C5 C6 C7 178.9(8) . . . . ?
C23 O2 C7 C8 -145.6(8) . . . . ?
C23 O2 C7 C6 33.6(12) . . . . ?
N2 C6 C7 O2 -162.1(8) . . . . ?
C5 C6 C7 O2 28.8(16) . . . . ?
N2 C6 C7 C8 16.9(14) . . . . ?
C5 C6 C7 C8 -152.2(9) . . . . ?
O2 C7 C8 C9 171.7(10) . . . . ?
C6 C7 C8 C9 -7.4(16) . . . . ?
C7 C8 C9 C10 -1.8(17) . . . . ?
C6 N2 C10 C9 5.2(13) . . . . ?
Pd N2 C10 C9 -164.7(7) . . . . ?
C8 C9 C10 N2 3.4(17) . . . . ?
C4 O1 C22 C23 74.4(9) . . . . ?
C4 O1 C22 C21 -45.2(7) . . . . ?
O1 C22 C23 O2 42.3(8) . . . . ?
C21 C22 C23 O2 167.8(6) . . . . ?
O1 C22 C23 C24 159.6(9) . . . . ?
C21 C22 C23 C24 -75.0(11) . . . . ?
C7 O2 C23 C22 -104.6(7) . . . . ?
C7 O2 C23 C24 130.6(8) . . . . ?
N1 Pd N3 C11 122(37) . . . . ?
N2 Pd N3 C11 21.4(6) . . . . ?
N4 Pd N3 C11 -159.0(6) . . . . ?
N1 Pd N3 C15 -47(37) . . . . ?
N2 Pd N3 C15 -148.1(4) . . . . ?
N4 Pd N3 C15 31.4(4) . . . . ?
N1 Pd N4 C16 150.5(5) . . . . ?
N3 Pd N4 C16 -28.8(4) . . . . ?
N2 Pd N4 C16 91(23) . . . . ?
N1 Pd N4 C20 -27.9(6) . . . . ?
N3 Pd N4 C20 152.8(7) . . . . ?
N2 Pd N4 C20 -88(23) . . . . ?
C15 N3 C11 C12 4.8(11) . . . . ?
Pd N3 C11 C12 -163.0(6) . . . . ?
N3 C11 C12 C13 6.8(13) . . . . ?
C11 C12 C13 C14 -8.2(13) . . . . ?
C26 O3 C14 C15 28.5(12) . . . . ?
C26 O3 C14 C13 -148.8(6) . . . . ?
C12 C13 C14 C15 -3.2(11) . . . . ?
C12 C13 C14 O3 174.5(8) . . . . ?
O3 C14 C15 N3 -163.5(7) . . . . ?
C13 C14 C15 N3 14.0(11) . . . . ?
O3 C14 C15 C16 26.6(12) . . . . ?
C13 C14 C15 C16 -155.9(6) . . . . ?
C11 N3 C15 C14 -16.8(10) . . . . ?
Pd N3 C15 C14 152.2(6) . . . . ?
C11 N3 C15 C16 153.3(8) . . . . ?
Pd N3 C15 C16 -37.7(7) . . . . ?
C20 N4 C16 C15 -165.6(6) . . . . ?
Pd N4 C16 C15 15.7(6) . . . . ?
C20 N4 C16 C17 2.2(8) . . . . ?
Pd N4 C16 C17 -176.5(4) . . . . ?
C14 C15 C16 N4 -177.2(7) . . . . ?
N3 C15 C16 N4 13.0(8) . . . . ?
C14 C15 C16 C17 16.8(11) . . . . ?
N3 C15 C16 C17 -153.0(6) . . . . ?
C27 O4 C17 C18 105.9(6) . . . . ?
C27 O4 C17 C16 -83.1(7) . . . . ?
N4 C16 C17 O4 -167.8(6) . . . . ?
C15 C16 C17 O4 -3.9(10) . . . . ?
N4 C16 C17 C18 1.8(10) . . . . ?
C15 C16 C17 C18 165.8(7) . . . . ?
O4 C17 C18 C19 167.0(7) . . . . ?
C16 C17 C18 C19 -4.1(11) . . . . ?
C17 C18 C19 C20 2.8(12) . . . . ?
C16 N4 C20 C19 -3.7(10) . . . . ?
Pd N4 C20 C19 174.8(6) . . . . ?
C18 C19 C20 N4 1.2(14) . . . . ?
C14 O3 C26 C25 128.7(7) . . . . ?
C14 O3 C26 C27 -110.0(6) . . . . ?
C17 O4 C27 C28 -62.9(8) . . . . ?
C17 O4 C27 C26 61.7(6) . . . . ?
C25 C26 C27 O4 163.9(5) . . . . ?
O3 C26 C27 O4 42.1(5) . . . . ?
C25 C26 C27 C28 -63.5(7) . . . . ?
O3 C26 C27 C28 174.8(4) . . . . ?
